data_9010559
loop_
_publ_author_name
'Johnsen, O.'
'Grice, J. D.'

_publ_section_title
;
 The crystal chemistry of the eudialyte group
 Sample: #16
;
_journal_name_full 'The Canadian Mineralogist'
_journal_page_first 865
_journal_page_last 891
_journal_volume 37
_journal_year 1999
_chemical_compound_source 'Mont Saint-Hilaire, Rouville County, Quebec, Canada'
_chemical_formula_sum
;Ca4.95 Ce0.582 Cl0.45 Fe1.05 H1.549 K0.33 La0.408 Mn2.49 Na13.05 Nb0.95
 Nd0.15 O77.549 Si24.93 Sr0.72 Y0.24 Zr2.97
;
_chemical_name_mineral Kentbrooksite
_space_group_IT_number 160
_symmetry_space_group_name_Hall 'R 3 -2"'
_symmetry_space_group_name_H-M 'R 3 m :H'
_cell_angle_alpha 90
_cell_angle_beta 90
_cell_angle_gamma 120
_cell_formula_units_Z 3
_cell_length_a 14.2784
_cell_length_b 14.2784
_cell_length_c 30.089
_cell_volume 5312.482
_database_code_amcsd 0005622
_exptl_crystal_density_diffrn 3.065
_cod_original_sg_symbol_H-M 'R 3 m'
_cod_original_formula_sum
;Ca4.95 Mn2.49 Ce.582 La.408 Nd.15 Fe1.05 Nb.95 Si24.93 Na13.05 K.33 Sr.72
 Y.24 Zr2.97 O77.549 Cl.45 H1.549
;
_cod_database_code 9010559

loop_
_space_group_symop_operation_xyz
x,y,z
2/3+x,1/3+y,1/3+z
1/3+x,2/3+y,2/3+z
x,x-y,z
2/3+x,1/3+x-y,1/3+z
1/3+x,2/3+x-y,2/3+z
-y,-x,z
2/3-y,1/3-x,1/3+z
1/3-y,2/3-x,2/3+z
-x+y,y,z
2/3-x+y,1/3+y,1/3+z
1/3-x+y,2/3+y,2/3+z
-y,x-y,z
2/3-y,1/3+x-y,1/3+z
1/3-y,2/3+x-y,2/3+z
-x+y,-x,z
2/3-x+y,1/3-x,1/3+z
1/3-x+y,2/3-x,2/3+z

loop_
_atom_site_label
_atom_site_fract_x
_atom_site_fract_y
_atom_site_fract_z
_atom_site_occupancy
_atom_site_U_iso_or_equiv
_atom_site_type_symbol
_atom_site_attached_hydrogens
CaM1 0.59510 0.92600 0.16760 0.82500 0.01500 Ca 0
MnM1 0.59510 0.92600 0.16760 0.11000 0.01500 Mn 0
CeM1 0.59510 0.92600 0.16760 0.03200 0.01500 Ce 0
LaM1 0.59510 0.92600 0.16760 0.02300 0.01500 La 0
NdM1 0.59510 0.92600 0.16760 0.01000 0.01500 Nd 0
FeM25 0.81690 0.18310 0.16960 0.26000 0.01500 Fe 0
MnM25 0.81690 0.18310 0.16960 0.61000 0.01500 Mn 0
FeM24 0.83710 0.16290 0.16710 0.09000 0.03000 Fe 0
NbM3 0.00000 0.00000 -0.12950 0.95000 0.01500 Nb 0
Si7 0.00000 0.00000 0.07820 0.82000 0.01000 Si 0
Si7a 0.00000 0.00000 0.11690 0.11000 0.03000 Si 0
Na1a 0.22550 0.77450 0.01350 0.49500 0.03500 Na 0
Na1b 0.25680 0.74320 -0.00430 0.49500 0.07500 Na 0
Na2 0.43910 0.56090 0.32450 0.98000 0.02500 Na 0
Na3a 0.08590 0.91410 0.20630 0.53000 ? Na 0
Na3b 0.11160 0.88840 0.21670 0.53000 ? Na 0
Na4 0.56640 0.43360 0.11880 0.32000 0.01500 Na 0
KNa4 0.56640 0.43360 0.11880 0.11000 0.01500 K 0
SrNa4 0.56640 0.43360 0.11880 0.24000 0.01500 Sr 0
CeNa4 0.56640 0.43360 0.11880 0.13000 0.01500 Ce 0
LaNa4 0.56640 0.43360 0.11880 0.09000 0.01500 La 0
NdNa4 0.56640 0.43360 0.11880 0.03000 0.01500 Nd 0
YNa4 0.56640 0.43360 0.11880 0.08000 0.01500 Y 0
Na5 0.73820 0.26180 0.31360 1.00000 0.06500 Na 0
Zr 0.49670 0.50330 0.00000 0.99000 0.01000 Zr 0
Si1 0.26290 0.73710 0.25010 1.00000 0.01500 Si 0
Si2 0.40330 0.59670 0.08680 1.00000 0.01500 Si 0
Si3 0.53980 0.46020 0.24460 1.00000 0.01000 Si 0
Si4 0.12320 0.87680 0.09240 1.00000 0.01000 Si 0
Si5 0.94430 0.67460 0.26340 1.00000 0.01000 Si 0
Si6 0.72410 0.06220 0.06930 1.00000 0.01000 Si 0
O1 0.39460 0.60540 0.24790 1.00000 0.02500 O 0
O2 0.22200 0.77800 0.20950 1.00000 0.03500 O 0
O3 0.23480 0.76520 0.29840 1.00000 0.03500 O 0
O4 0.27230 0.72770 0.09370 1.00000 0.03000 O 0
O5 0.44930 0.55070 0.12320 1.00000 0.03500 O 0
O6 0.09100 0.90900 0.36980 1.00000 0.03000 O 0
O7 0.61010 0.03670 0.27380 1.00000 0.01500 O 0
O8 0.51640 0.48360 0.19560 1.00000 0.01500 O 0
O9 0.60430 0.39570 0.24950 1.00000 0.02500 O 0
O10 0.72240 0.94850 0.05980 1.00000 0.02500 O 0
O11 0.15460 0.84540 0.13850 1.00000 0.02000 O 0
O12 0.05930 0.94070 0.10060 1.00000 0.03500 O 0
O13 0.29810 0.90080 -0.62590 1.00000 0.02000 O 0
O14 0.70530 0.07520 0.12120 1.00000 0.01500 O 0
O15 0.84070 0.15930 0.05200 1.00000 0.01500 O 0
O16 0.74930 0.77520 0.29390 1.00000 0.02000 O 0
O17 0.95710 0.70110 0.21110 1.00000 0.01500 O 0
O18 0.81950 0.18050 0.27970 1.00000 0.01500 O 0
O19 0.73050 0.26950 0.16940 1.00000 0.02000 O 0
O20 0.00000 0.00000 0.02540 1.00000 0.02000 O 0
ClX1a 0.00000 0.00000 -0.26540 0.09000 0.03000 Cl 0
O-HX1a 0.00000 0.00000 -0.26540 0.31000 0.03000 O 0
ClX1b 0.05010 0.10030 -0.26220 0.03000 0.03000 Cl 0
O-HX1b 0.05010 0.10030 -0.26220 0.10300 0.03000 O 0
ClX1c 0.00000 0.00000 -0.30820 0.09000 0.03000 Cl 0
O-HX1c 0.00000 0.00000 -0.30820 0.31000 0.03000 O 0
ClX2a 0.00000 0.00000 0.28040 0.09000 0.03000 Cl 0
O-HX2a 0.00000 0.00000 0.28040 0.31000 0.03000 O 0
ClX2b 0.00000 0.00000 0.24840 0.09000 0.03000 Cl 0
O-HX2b 0.00000 0.00000 0.24840 0.31000 0.03000 O 0

loop_
_cod_changelog_entry_id
_cod_changelog_entry_author
_cod_changelog_entry_date
_cod_changelog_entry_text
1
;cod-tools version 3.8.0
Id: cif_guess_AMCSD_atom_types 9581 2023-05-17 12:35:41Z saulius
;
2023-05-23T09:22:38+03:00
;Derived atom types and hydrogen counts
from atom names that follow the AMCSD naming convention
(Wat == water, O-H == hydroxyl).
;

loop_
_cod_related_entry_id
_cod_related_entry_database
_cod_related_entry_code
1 AMCSD 0005622
